data_1549230
loop_
_publ_author_name
'Rehman, Abida'
'Delori, Amit'
'Hughes, David S.'
'Jones, William'

_publ_section_title
;
 Structural studies of crystalline forms of triamterene with carboxylic
 acid, GRAS and API molecules
;
_journal_issue 3
_journal_name_full IUCrJ
_journal_page_first
;
;
_journal_paper_doi 10.1107/S2052252518003317
_journal_volume 5
_journal_year 2018
_chemical_formula_moiety 'C12 H12 N7 1+, C4 H5 O4 1-, C2 H6 O S'
_chemical_formula_sum 'C18 H23 N7 O5 S'
_chemical_formula_weight 449.49
_chemical_name_common 'Triamterene, succinic acid and DMSO'
_chemical_name_systematic
;
Triamterenium succinate, DMSO solvate
;
_space_group_crystal_system monoclinic
_space_group_IT_number 14
_space_group_name_Hall '-P 2ybc'
_space_group_name_H-M_alt 'P 1 21/c 1'
_symmetry_space_group_name_Hall '-P 2ybc'
_symmetry_space_group_name_H-M 'P 1 21/c 1'
_atom_sites_solution_hydrogens difmap
_atom_sites_solution_primary direct
_atom_sites_solution_secondary difmap
_audit_creation_method SHELXL-2013
_cell_angle_alpha 90
_cell_angle_beta 104.179(2)
_cell_angle_gamma 90
_cell_formula_units_Z 4
_cell_length_a 13.5226(7)
_cell_length_b 14.9966(7)
_cell_length_c 10.6958(5)
_cell_measurement_reflns_used 8640
_cell_measurement_temperature 220(2)
_cell_measurement_theta_max 27.48
_cell_measurement_theta_min 1.00
_cell_volume 2102.95(18)
_computing_cell_refinement 'HKL Scalepack (Otwinowski & Minor 1997)'
_computing_data_collection 'Collect (Nonius B.V. 1998)'
_computing_data_reduction
;
 HKL Denzo and Scalepack (Otwinowski & Minor 1997)
;
_computing_molecular_graphics 'Mercury (Macrae et al., 2008)'
_computing_publication_material SHELXL
_computing_structure_refinement 'SHELXL-2013 (Sheldrick, 2013)'
_computing_structure_solution 'SIR-92 (Altomare et al. 1994)'
_diffrn_ambient_temperature 220(2)
_diffrn_measured_fraction_theta_full 0.977
_diffrn_measured_fraction_theta_max 0.958
_diffrn_measurement_device_type 'Nonius Kappa CCD'
_diffrn_measurement_method 'Thin slice \w and \f scans'
_diffrn_radiation_monochromator none
_diffrn_radiation_type MoK\a
_diffrn_radiation_wavelength 0.71073
_diffrn_reflns_av_R_equivalents 0.0419
_diffrn_reflns_av_unetI/netI 0.1292
_diffrn_reflns_Laue_measured_fraction_full 0.977
_diffrn_reflns_Laue_measured_fraction_max 0.958
_diffrn_reflns_limit_h_max 17
_diffrn_reflns_limit_h_min -14
_diffrn_reflns_limit_k_max 19
_diffrn_reflns_limit_k_min -19
_diffrn_reflns_limit_l_max 13
_diffrn_reflns_limit_l_min -13
_diffrn_reflns_number 12060
_diffrn_reflns_point_group_measured_fraction_full 0.977
_diffrn_reflns_point_group_measured_fraction_max 0.958
_diffrn_reflns_theta_full 25.242
_diffrn_reflns_theta_max 27.413
_diffrn_reflns_theta_min 3.518
_diffrn_source 'fine-focus sealed tube'
_exptl_absorpt_coefficient_mu 0.200
_exptl_absorpt_correction_T_max 1.000
_exptl_absorpt_correction_T_min 0.841
_exptl_absorpt_correction_type multi-scan
_exptl_absorpt_process_details
;
multi-scan from symmetry-related measurements 
 Sortav (Blessing 1995)
;
_exptl_crystal_colour colourless
_exptl_crystal_density_diffrn 1.420
_exptl_crystal_density_method 'not measured'
_exptl_crystal_description block
_exptl_crystal_F_000 944
_exptl_crystal_size_max 0.180
_exptl_crystal_size_mid 0.100
_exptl_crystal_size_min 0.070
_refine_diff_density_max 0.309
_refine_diff_density_min -0.306
_refine_diff_density_rms 0.037
_refine_ls_extinction_method none
_refine_ls_goodness_of_fit_ref 0.747
_refine_ls_hydrogen_treatment refall
_refine_ls_matrix_type full
_refine_ls_number_parameters 372
_refine_ls_number_reflns 4586
_refine_ls_number_restraints 0
_refine_ls_restrained_S_all 0.747
_refine_ls_R_factor_all 0.0896
_refine_ls_R_factor_gt 0.0364
_refine_ls_shift/su_max 0.001
_refine_ls_shift/su_mean 0.000
_refine_ls_structure_factor_coef Fsqd
_refine_ls_weighting_details 'w=1/[\s^2^(Fo^2^)+(0.0339P)^2^] where P=(Fo^2^+2Fc^2^)/3'
_refine_ls_weighting_scheme calc
_refine_ls_wR_factor_gt 0.0693
_refine_ls_wR_factor_ref 0.0735
_reflns_Friedel_coverage 0.000
_reflns_number_gt 2099
_reflns_number_total 4586
_reflns_threshold_expression 'I > 2\s(I)'
_cod_data_source_file lq5012.cif
_cod_data_source_block 1b_DMSO
_cod_database_code 1549230
_shelx_space_group_comment
;
The symmetry employed for this shelxl refinement is uniquely defined
by the following loop, which should always be used as a source of
symmetry information in preference to the above space-group names.
They are only intended as comments.
;
_shelx_estimated_absorpt_t_min 0.965
_shelx_estimated_absorpt_t_max 0.986
_shelxl_version_number 2013-4

loop_
_space_group_symop_operation_xyz
'x, y, z'
'-x, y+1/2, -z+1/2'
'-x, -y, -z'
'x, -y-1/2, z-1/2'

loop_
_atom_site_label
_atom_site_type_symbol
_atom_site_fract_x
_atom_site_fract_y
_atom_site_fract_z
_atom_site_U_iso_or_equiv
_atom_site_adp_type
_atom_site_occupancy
_atom_site_site_symmetry_order
_atom_site_calc_flag
N1A N 1.05320(10) 0.03264(9) 0.86586(13) 0.0326(4) Uani 1 1 d
C2A C 1.08847(13) 0.11235(10) 0.91829(15) 0.0307(4) Uani 1 1 d
N2A N 1.14807(12) 0.11192(11) 1.03579(15) 0.0393(4) Uani 1 1 d
N3A N 1.06604(10) 0.19013(8) 0.85559(12) 0.0333(4) Uani 1 1 d
C4A C 1.00405(13) 0.18843(11) 0.73612(16) 0.0326(4) Uani 1 1 d
N4A N 0.98281(12) 0.26490(10) 0.67422(16) 0.0401(4) Uani 1 1 d
N5A N 0.89096(10) 0.10676(8) 0.56186(13) 0.0334(4) Uani 1 1 d
C4AA C 0.96044(12) 0.10679(10) 0.67845(15) 0.0302(4) Uani 1 1 d
C6A C 0.85157(12) 0.02958(10) 0.51569(15) 0.0317(4) Uani 1 1 d
C7A C 0.88728(13) -0.05236(10) 0.58359(16) 0.0326(4) Uani 1 1 d
N7A N 0.85642(13) -0.13050(10) 0.53081(16) 0.0458(5) Uani 1 1 d
N8A N 0.95339(10) -0.05201(8) 0.69967(13) 0.0327(4) Uani 1 1 d
C8AA C 0.98766(12) 0.02834(10) 0.74614(15) 0.0300(4) Uani 1 1 d
C9A C 0.77068(13) 0.02975(10) 0.39273(16) 0.0313(4) Uani 1 1 d
C10A C 0.78585(16) 0.07409(12) 0.28532(17) 0.0392(5) Uani 1 1 d
C11A C 0.70797(18) 0.07927(14) 0.1739(2) 0.0525(6) Uani 1 1 d
C12A C 0.61483(18) 0.04069(14) 0.1687(2) 0.0548(6) Uani 1 1 d
C13A C 0.59860(17) -0.00311(13) 0.2735(2) 0.0500(6) Uani 1 1 d
C14A C 0.67612(15) -0.00922(12) 0.38525(19) 0.0418(5) Uani 1 1 d
C1B C 0.80332(14) 0.38476(11) 0.39161(17) 0.0374(5) Uani 1 1 d
O1B O 0.87992(9) 0.38466(7) 0.48458(11) 0.0427(3) Uani 1 1 d
C2B C 0.60890(16) 0.32680(17) 0.1488(2) 0.0591(6) Uani 1 1 d
O2B O 0.76081(10) 0.45462(7) 0.33840(12) 0.0551(4) Uani 1 1 d
C3B C 0.75909(16) 0.29521(12) 0.3403(2) 0.0470(6) Uani 1 1 d
O3B O 0.63185(12) 0.41104(11) 0.13400(14) 0.0723(5) Uani 1 1 d
C4B C 0.64446(17) 0.29038(15) 0.2839(2) 0.0533(6) Uani 1 1 d
O4B O 0.56016(13) 0.28359(11) 0.06050(15) 0.0947(6) Uani 1 1 d
C1C C 0.3455(2) 0.30097(18) 0.4108(2) 0.0580(6) Uani 1 1 d
O1C O 0.25405(10) 0.26687(7) 0.17183(11) 0.0549(4) Uani 1 1 d
S1C S 0.35932(4) 0.26335(3) 0.25988(4) 0.04554(16) Uani 1 1 d
C2C C 0.3818(3) 0.14855(15) 0.2971(3) 0.0671(8) Uani 1 1 d
H1XA H 1.0747(13) -0.0155(10) 0.9133(15) 0.045(5) Uiso 1 1 d
H2A H 1.1703(11) 0.0607(11) 1.0804(15) 0.037(5) Uiso 1 1 d
H3A H 1.1697(11) 0.1595(10) 1.0683(14) 0.028(5) Uiso 1 1 d
H4A H 1.0076(14) 0.3173(13) 0.7100(16) 0.064(7) Uiso 1 1 d
H5A H 0.9409(12) 0.2664(9) 0.5978(16) 0.030(5) Uiso 1 1 d
H6A H 0.8141(12) -0.1326(9) 0.4533(14) 0.030(5) Uiso 1 1 d
H7A H 0.8803(12) -0.1756(10) 0.5695(15) 0.030(5) Uiso 1 1 d
H10A H 0.8510(12) 0.1024(9) 0.2888(13) 0.029(5) Uiso 1 1 d
H11A H 0.7201(13) 0.1104(10) 0.1042(17) 0.052(6) Uiso 1 1 d
H12A H 0.5610(13) 0.0459(10) 0.0920(17) 0.049(5) Uiso 1 1 d
H13A H 0.5341(13) -0.0300(11) 0.2747(15) 0.050(6) Uiso 1 1 d
H14A H 0.6665(12) -0.0381(10) 0.4608(15) 0.042(5) Uiso 1 1 d
H3B H 0.6799(18) 0.4353(15) 0.220(2) 0.100(8) Uiso 1 1 d
H4B H 0.7783(15) 0.2533(12) 0.4052(19) 0.070(7) Uiso 1 1 d
H5B H 0.7945(16) 0.2741(14) 0.270(2) 0.092(8) Uiso 1 1 d
H6B H 0.6231(13) 0.2256(12) 0.2839(16) 0.059(6) Uiso 1 1 d
H7B H 0.6127(13) 0.3238(12) 0.3415(16) 0.055(6) Uiso 1 1 d
H1C H 0.3244(15) 0.3661(14) 0.4007(18) 0.079(7) Uiso 1 1 d
H2C H 0.4089(15) 0.2949(12) 0.4736(19) 0.068(7) Uiso 1 1 d
H3C H 0.2979(17) 0.2615(13) 0.435(2) 0.089(9) Uiso 1 1 d
H4C H 0.3868(18) 0.1228(15) 0.217(2) 0.108(10) Uiso 1 1 d
H5C H 0.317(2) 0.1314(18) 0.328(3) 0.142(13) Uiso 1 1 d
H6C H 0.4362(14) 0.1461(11) 0.3578(18) 0.052(6) Uiso 1 1 d

loop_
_atom_site_aniso_label
_atom_site_aniso_U_11
_atom_site_aniso_U_22
_atom_site_aniso_U_33
_atom_site_aniso_U_23
_atom_site_aniso_U_13
_atom_site_aniso_U_12
N1A 0.0367(9) 0.0225(8) 0.0326(9) 0.0021(7) -0.0030(7) 0.0029(7)
C2A 0.0320(11) 0.0267(10) 0.0305(10) -0.0022(8) 0.0020(9) -0.0008(8)
N2A 0.0503(11) 0.0228(9) 0.0358(10) 0.0002(8) -0.0069(8) -0.0028(8)
N3A 0.0369(9) 0.0257(8) 0.0321(9) 0.0021(7) -0.0016(7) -0.0005(7)
C4A 0.0318(11) 0.0277(10) 0.0358(11) 0.0013(8) 0.0035(9) 0.0025(8)
N4A 0.0479(11) 0.0257(9) 0.0359(10) 0.0035(8) -0.0103(8) -0.0028(8)
N5A 0.0356(9) 0.0267(8) 0.0350(9) 0.0019(7) 0.0028(7) -0.0004(7)
C4AA 0.0316(11) 0.0240(9) 0.0305(10) -0.0008(8) -0.0008(9) -0.0012(8)
C6A 0.0318(11) 0.0291(10) 0.0318(10) 0.0006(8) 0.0033(8) 0.0005(8)
C7A 0.0344(11) 0.0236(9) 0.0359(11) -0.0008(8) 0.0016(9) -0.0005(8)
N7A 0.0571(12) 0.0274(10) 0.0378(11) 0.0028(8) -0.0172(9) 0.0015(8)
N8A 0.0356(9) 0.0242(8) 0.0334(9) -0.0020(6) -0.0009(7) -0.0011(6)
C8AA 0.0289(10) 0.0290(10) 0.0296(10) -0.0003(8) 0.0024(8) -0.0005(8)
C9A 0.0323(11) 0.0230(9) 0.0351(11) -0.0063(8) 0.0016(9) 0.0038(8)
C10A 0.0375(13) 0.0410(11) 0.0372(12) 0.0011(9) 0.0053(10) 0.0021(10)
C11A 0.0620(17) 0.0572(14) 0.0353(13) 0.0059(11) 0.0060(12) 0.0094(12)
C12A 0.0501(16) 0.0543(14) 0.0454(14) -0.0076(11) -0.0164(13) 0.0098(12)
C13A 0.0353(14) 0.0401(12) 0.0674(16) -0.0050(11) -0.0010(12) -0.0030(10)
C14A 0.0395(13) 0.0376(11) 0.0433(13) 0.0052(10) 0.0006(11) -0.0007(9)
C1B 0.0398(12) 0.0333(11) 0.0370(11) -0.0016(9) 0.0053(10) -0.0002(9)
O1B 0.0424(8) 0.0343(7) 0.0422(7) -0.0038(6) -0.0070(7) -0.0009(6)
C2B 0.0435(14) 0.0720(16) 0.0529(15) -0.0086(13) -0.0056(11) 0.0039(12)
O2B 0.0616(9) 0.0306(7) 0.0570(9) 0.0035(6) -0.0161(7) 0.0035(7)
C3B 0.0465(15) 0.0329(11) 0.0504(14) -0.0004(10) -0.0093(12) -0.0031(10)
O3B 0.0762(12) 0.0748(11) 0.0504(10) 0.0141(8) -0.0145(8) -0.0063(9)
C4B 0.0525(16) 0.0462(14) 0.0570(16) -0.0050(12) 0.0056(13) -0.0077(11)
O4B 0.0835(12) 0.1100(13) 0.0661(11) -0.0246(9) -0.0287(9) -0.0097(10)
C1C 0.0586(18) 0.0685(18) 0.0402(14) -0.0083(12) -0.0010(13) 0.0049(14)
O1C 0.0622(9) 0.0398(7) 0.0451(8) 0.0014(6) -0.0205(7) 0.0018(6)
S1C 0.0485(3) 0.0447(3) 0.0393(3) 0.0008(2) 0.0027(2) -0.0007(3)
C2C 0.077(2) 0.0519(14) 0.0570(17) 0.0037(13) -0.0128(17) 0.0219(14)

loop_
_atom_type_symbol
_atom_type_description
_atom_type_scat_dispersion_real
_atom_type_scat_dispersion_imag
_atom_type_scat_source
C C 0.0033 0.0016 'International Tables Vol C Tables 4.2.6.8 and 6.1.1.4'
H H 0.0000 0.0000 'International Tables Vol C Tables 4.2.6.8 and 6.1.1.4'
N N 0.0061 0.0033 'International Tables Vol C Tables 4.2.6.8 and 6.1.1.4'
O O 0.0106 0.0060 'International Tables Vol C Tables 4.2.6.8 and 6.1.1.4'
S S 0.1246 0.1234 'International Tables Vol C Tables 4.2.6.8 and 6.1.1.4'

loop_
_geom_angle_atom_site_label_1
_geom_angle_atom_site_label_2
_geom_angle_atom_site_label_3
_geom_angle
C2A N1A C8AA 120.66(14)
C2A N1A H1XA 116.5(10)
C8AA N1A H1XA 122.8(10)
N2A C2A N3A 119.46(15)
N2A C2A N1A 117.48(15)
N3A C2A N1A 123.06(14)
C2A N2A H2A 123.2(9)
C2A N2A H3A 118.3(10)
H2A N2A H3A 118.3(14)
C2A N3A C4A 118.02(13)
N4A C4A N3A 117.92(15)
N4A C4A C4AA 120.72(16)
N3A C4A C4AA 121.35(14)
C4A N4A H4A 122.1(11)
C4A N4A H5A 120.2(9)
H4A N4A H5A 117.6(15)
C6A N5A C4AA 117.83(13)
N5A C4AA C8AA 120.87(14)
N5A C4AA C4A 120.84(14)
C8AA C4AA C4A 118.25(15)
N5A C6A C7A 120.16(14)
N5A C6A C9A 118.09(14)
C7A C6A C9A 121.75(14)
N7A C7A N8A 117.88(15)
N7A C7A C6A 120.39(15)
N8A C7A C6A 121.72(14)
C7A N7A H6A 119.7(9)
C7A N7A H7A 118.2(11)
H6A N7A H7A 121.9(14)
C7A N8A C8AA 115.97(14)
N8A C8AA N1A 118.33(14)
N8A C8AA C4AA 123.13(15)
N1A C8AA C4AA 118.55(15)
C10A C9A C14A 118.35(17)
C10A C9A C6A 120.45(16)
C14A C9A C6A 121.06(16)
C9A C10A C11A 120.3(2)
C9A C10A H10A 119.7(9)
C11A C10A H10A 120.0(9)
C12A C11A C10A 120.5(2)
C12A C11A H11A 121.3(11)
C10A C11A H11A 118.2(11)
C13A C12A C11A 120.0(2)
C13A C12A H12A 120.2(10)
C11A C12A H12A 119.8(10)
C12A C13A C14A 120.1(2)
C12A C13A H13A 122.7(10)
C14A C13A H13A 117.2(10)
C13A C14A C9A 120.8(2)
C13A C14A H14A 121.9(10)
C9A C14A H14A 117.2(10)
O1B C1B O2B 123.92(15)
O1B C1B C3B 117.65(16)
O2B C1B C3B 118.43(16)
O4B C2B O3B 121.5(2)
O4B C2B C4B 122.9(2)
O3B C2B C4B 115.61(18)
C1B C3B C4B 117.31(17)
C1B C3B H4B 108.4(11)
C4B C3B H4B 109.7(13)
C1B C3B H5B 108.8(12)
C4B C3B H5B 107.8(12)
H4B C3B H5B 104.0(17)
C2B O3B H3B 109.9(12)
C2B C4B C3B 114.66(19)
C2B C4B H6B 108.9(9)
C3B C4B H6B 108.0(10)
C2B C4B H7B 109.5(10)
C3B C4B H7B 106.9(11)
H6B C4B H7B 108.8(15)
S1C C1C H1C 107.5(11)
S1C C1C H2C 109.6(12)
H1C C1C H2C 110.2(15)
S1C C1C H3C 106.1(13)
H1C C1C H3C 115.8(18)
H2C C1C H3C 107.5(18)
O1C S1C C1C 105.42(11)
O1C S1C C2C 104.95(11)
C1C S1C C2C 98.96(14)
S1C C2C H4C 103.5(13)
S1C C2C H5C 101.6(15)
H4C C2C H5C 116(2)
S1C C2C H6C 106.2(12)
H4C C2C H6C 115(2)
H5C C2C H6C 112(2)

loop_
_geom_bond_atom_site_label_1
_geom_bond_atom_site_label_2
_geom_bond_distance
N1A C2A 1.3564(18)
N1A C8AA 1.3687(19)
N1A H1XA 0.889(16)
C2A N2A 1.316(2)
C2A N3A 1.3427(18)
N2A H2A 0.915(16)
N2A H3A 0.816(15)
N3A C4A 1.346(2)
C4A N4A 1.320(2)
C4A C4AA 1.431(2)
N4A H4A 0.901(19)
N4A H5A 0.873(16)
N5A C6A 1.3185(18)
N5A C4AA 1.3653(18)
C4AA C8AA 1.383(2)
C6A C7A 1.449(2)
C6A C9A 1.490(2)
C7A N7A 1.323(2)
C7A N8A 1.3406(18)
N7A H6A 0.885(15)
N7A H7A 0.816(15)
N8A C8AA 1.3420(19)
C9A C10A 1.385(2)
C9A C14A 1.390(2)
C10A C11A 1.386(2)
C10A H10A 0.971(15)
C11A C12A 1.375(3)
C11A H11A 0.928(17)
C12A C13A 1.363(3)
C12A H12A 0.957(17)
C13A C14A 1.386(3)
C13A H13A 0.964(17)
C14A H14A 0.953(16)
C1B O1B 1.2479(19)
C1B O2B 1.2616(18)
C1B C3B 1.517(2)
C2B O4B 1.201(2)
C2B O3B 1.320(2)
C2B C4B 1.509(3)
C3B C4B 1.521(3)
C3B H4B 0.925(19)
C3B H5B 1.03(2)
O3B H3B 1.05(2)
C4B H6B 1.014(17)
C4B H7B 0.973(17)
C1C S1C 1.763(2)
C1C H1C 1.02(2)
C1C H2C 0.96(2)
C1C H3C 0.95(2)
O1C S1C 1.5031(12)
S1C C2C 1.776(2)
C2C H4C 0.96(2)
C2C H5C 1.04(3)
C2C H6C 0.855(18)

loop_
_geom_torsion_atom_site_label_1
_geom_torsion_atom_site_label_2
_geom_torsion_atom_site_label_3
_geom_torsion_atom_site_label_4
_geom_torsion
C8AA N1A C2A N2A 177.39(16)
C8AA N1A C2A N3A -3.2(3)
N2A C2A N3A C4A -179.32(16)
N1A C2A N3A C4A 1.3(2)
C2A N3A C4A N4A -179.43(15)
C2A N3A C4A C4AA 1.9(3)
C6A N5A C4AA C8AA -0.6(2)
C6A N5A C4AA C4A -178.17(15)
N4A C4A C4AA N5A -4.2(3)
N3A C4A C4AA N5A 174.40(15)
N4A C4A C4AA C8AA 178.17(16)
N3A C4A C4AA C8AA -3.2(3)
C4AA N5A C6A C7A -4.3(2)
C4AA N5A C6A C9A 176.04(15)
N5A C6A C7A N7A -172.47(17)
C9A C6A C7A N7A 7.2(3)
N5A C6A C7A N8A 6.3(2)
C9A C6A C7A N8A -174.02(16)
N7A C7A N8A C8AA 175.97(16)
C6A C7A N8A C8AA -2.8(2)
C7A N8A C8AA N1A 178.26(15)
C7A N8A C8AA C4AA -2.2(2)
C2A N1A C8AA N8A -178.70(15)
C2A N1A C8AA C4AA 1.7(2)
N5A C4AA C8AA N8A 4.2(3)
C4A C4AA C8AA N8A -178.22(16)
N5A C4AA C8AA N1A -176.31(15)
C4A C4AA C8AA N1A 1.3(2)
N5A C6A C9A C10A 51.1(2)
C7A C6A C9A C10A -128.59(18)
N5A C6A C9A C14A -124.59(17)
C7A C6A C9A C14A 55.7(2)
C14A C9A C10A C11A 0.2(3)
C6A C9A C10A C11A -175.59(16)
C9A C10A C11A C12A 0.1(3)
C10A C11A C12A C13A -0.1(3)
C11A C12A C13A C14A -0.4(3)
C12A C13A C14A C9A 0.7(3)
C10A C9A C14A C13A -0.6(3)
C6A C9A C14A C13A 175.15(16)
O1B C1B C3B C4B 148.26(19)
O2B C1B C3B C4B -31.6(3)
O4B C2B C4B C3B 123.5(2)
O3B C2B C4B C3B -58.8(3)
C1B C3B C4B C2B 78.5(3)
